data_7715814
loop_
_publ_author_name
'Dou, Di-Yu'
'Qi, Da-Fan'
'Zhao, Tian-Yuan'
'Zheng, Peng-Xuan'
'Bao, Xin'

_publ_section_title
;
 Design and characterization of Fe(II) complexes with tetradentate ligands
 exhibiting spin-crossover near room temperature.
;
_journal_issue 20
_journal_name_full 'Dalton transactions (Cambridge, England : 2003)'
_journal_page_first 8619
_journal_page_last 8625
_journal_paper_doi 10.1039/d4dt00460d
_journal_volume 53
_journal_year 2024
_chemical_formula_moiety 'C28 H26 Fe N6 Se2'
_chemical_formula_sum 'C28 H26 Fe N6 Se2'
_chemical_formula_weight 660.32
_space_group_crystal_system triclinic
_space_group_IT_number 2
_space_group_name_Hall '-P 1'
_space_group_name_H-M_alt 'P -1'
_atom_sites_solution_hydrogens geom
_atom_sites_solution_primary iterative
_audit_creation_date 2020-09-21
_audit_creation_method
;
Olex2 1.2
(compiled 2018.05.29 svn.r3508 for OlexSys, GUI svn.r5506)
;
_audit_update_record
;
2024-02-16 deposited with the CCDC.	2024-04-23 downloaded from the CCDC.
;
_cell_angle_alpha 94.7632(15)
_cell_angle_beta 93.6896(15)
_cell_angle_gamma 93.9047(16)
_cell_formula_units_Z 2
_cell_length_a 7.2699(4)
_cell_length_b 13.4476(7)
_cell_length_c 13.6246(7)
_cell_measurement_reflns_used 9941
_cell_measurement_temperature 123(2)
_cell_measurement_theta_max 27.540
_cell_measurement_theta_min 2.233
_cell_volume 1321.01(12)
_computing_cell_refinement 'SAINT v8.37A (Bruker, 2015)'
_computing_data_reduction 'SAINT v8.37A (Bruker, 2015)'
_computing_molecular_graphics 'Olex2 (Dolomanov et al., 2009)'
_computing_publication_material 'Olex2 (Dolomanov et al., 2009)'
_computing_structure_refinement 'XL (Sheldrick, 2008)'
_computing_structure_solution 'olex2.solve (Bourhis et al., 2015)'
_diffrn_ambient_temperature 123(2)
_diffrn_measured_fraction_theta_full 0.990
_diffrn_measured_fraction_theta_max 0.990
_diffrn_measurement_device_type 'Bruker APEX-II CCD'
_diffrn_measurement_method '\f and \w scans'
_diffrn_radiation_type MoK\a
_diffrn_radiation_wavelength 0.71073
_diffrn_reflns_av_R_equivalents 0.0261
_diffrn_reflns_av_unetI/netI 0.0268
_diffrn_reflns_Laue_measured_fraction_full 0.990
_diffrn_reflns_Laue_measured_fraction_max 0.990
_diffrn_reflns_limit_h_max 9
_diffrn_reflns_limit_h_min -9
_diffrn_reflns_limit_k_max 17
_diffrn_reflns_limit_k_min -17
_diffrn_reflns_limit_l_max 17
_diffrn_reflns_limit_l_min -17
_diffrn_reflns_number 20202
_diffrn_reflns_point_group_measured_fraction_full 0.990
_diffrn_reflns_point_group_measured_fraction_max 0.990
_diffrn_reflns_theta_full 25.242
_diffrn_reflns_theta_max 27.539
_diffrn_reflns_theta_min 2.045
_diffrn_standards_number 0
_exptl_absorpt_coefficient_mu 3.356
_exptl_absorpt_correction_T_max 0.7456
_exptl_absorpt_correction_T_min 0.6662
_exptl_absorpt_correction_type multi-scan
_exptl_absorpt_process_details
'SADABS-2016/2 (Bruker,2016/2) was used for absorption correction. wR2(int) was 0.0494 before and 0.0387 after correction. The Ratio of minimum to maximum transmission is 0.8935. The \l/2 correction factor is Not present.'
_exptl_crystal_colour red
_exptl_crystal_colour_primary red
_exptl_crystal_density_diffrn 1.660
_exptl_crystal_description block
_exptl_crystal_F_000 660
_exptl_crystal_size_max 0.2
_exptl_crystal_size_mid 0.16
_exptl_crystal_size_min 0.12
_refine_diff_density_max 0.354
_refine_diff_density_min -0.447
_refine_diff_density_rms 0.064
_refine_ls_extinction_method none
_refine_ls_goodness_of_fit_ref 1.024
_refine_ls_hydrogen_treatment constr
_refine_ls_matrix_type full
_refine_ls_number_parameters 334
_refine_ls_number_reflns 6059
_refine_ls_number_restraints 0
_refine_ls_restrained_S_all 1.024
_refine_ls_R_factor_all 0.0267
_refine_ls_R_factor_gt 0.0223
_refine_ls_shift/su_max 0.003
_refine_ls_shift/su_mean 0.000
_refine_ls_structure_factor_coef Fsqd
_refine_ls_weighting_details 'w=1/[\s^2^(Fo^2^)+(0.0195P)^2^+1.0587P] where P=(Fo^2^+2Fc^2^)/3'
_refine_ls_weighting_scheme calc
_refine_ls_wR_factor_gt 0.0527
_refine_ls_wR_factor_ref 0.0545
_reflns_Friedel_coverage 0.000
_reflns_number_gt 5465
_reflns_number_total 6059
_reflns_threshold_expression 'I > 2\s(I)'
_cod_data_source_file d4dt00460d2.cif
_cod_data_source_block njust_bx200201yx26_123k_0m
_cod_depositor_comments 'Adding full bibliography for 7715811--7715814.cif.'
_cod_database_code 7715814
_shelx_shelxl_version_number 2018/3
_shelx_space_group_comment
;
The symmetry employed for this shelxl refinement is uniquely defined
by the following loop, which should always be used as a source of
symmetry information in preference to the above space-group names.
They are only intended as comments.
;
_shelx_estimated_absorpt_t_max 0.689
_shelx_estimated_absorpt_t_min 0.553
_olex2_refinement_description
;
1. Fixed Uiso
 At 1.2 times of:
  All C(H) groups, All C(H,H) groups, All N(H) groups
2.a Ternary CH refined with riding coordinates:
 N2(H2), N3(H3)
2.b Secondary CH2 refined with riding coordinates:
 C6(H6A,H6B), C7(H7A,H7B), C9(H9A,H9B), C8(H8A,H8B)
2.c Aromatic/amide H refined with riding coordinates:
 C11(H11), C13(H13), C19(H19), C20(H20), C26(H26), C2(H2A), C22(H22), C25(H25),
  C14(H14), C18(H18), C4(H4), C16(H16), C24(H24), C17(H17), C23(H23), C1(H1)
;
_olex2_submission_special_instructions 'No special instructions were received'

loop_
_space_group_symop_operation_xyz
'x, y, z'
'-x, -y, -z'

loop_
_atom_site_label
_atom_site_type_symbol
_atom_site_fract_x
_atom_site_fract_y
_atom_site_fract_z
_atom_site_U_iso_or_equiv
_atom_site_adp_type
_atom_site_occupancy
_atom_site_site_symmetry_order
_atom_site_calc_flag
_atom_site_refinement_flags_posn
_atom_site_refinement_flags_adp
_atom_site_refinement_flags_occupancy
_atom_site_disorder_assembly
_atom_site_disorder_group
Se2 Se 1.07529(2) 0.98534(2) 0.14967(2) 0.01887(5) Uani 1 1 d . . . . .
Se1 Se 0.82873(3) 0.47877(2) 0.18402(2) 0.01949(5) Uani 1 1 d . . . . .
Fe1 Fe 0.52815(3) 0.75845(2) 0.05389(2) 0.01138(6) Uani 1 1 d . . . . .
N2 N 0.30105(19) 0.66186(10) 0.04795(11) 0.0135(3) Uani 1 1 d . . . . .
H2 H 0.311506 0.605505 -0.001309 0.016 Uiso 1 1 calc R . . . .
N6 N 0.7361(2) 0.85976(11) 0.07722(11) 0.0152(3) Uani 1 1 d . . . . .
N5 N 0.6785(2) 0.65609(11) 0.10274(11) 0.0157(3) Uani 1 1 d . . . . .
N3 N 0.35690(19) 0.84807(10) -0.01391(11) 0.0137(3) Uani 1 1 d . . . . .
H3 H 0.327130 0.903207 0.032641 0.016 Uiso 1 1 calc R . . . .
C5 C 0.3345(2) 0.71509(12) 0.22090(13) 0.0145(3) Uani 1 1 d . . . . .
C11 C 0.5815(2) 0.79415(13) -0.24398(13) 0.0154(3) Uani 1 1 d . . . . .
H11 H 0.548548 0.844468 -0.283097 0.019 Uiso 1 1 calc R . . . .
N1 N 0.44690(19) 0.78818(10) 0.18844(10) 0.0130(3) Uani 1 1 d . . . . .
C6 C 0.2894(2) 0.62583(12) 0.14743(13) 0.0155(3) Uani 1 1 d . . . . .
H6A H 0.376770 0.575565 0.157294 0.019 Uiso 1 1 calc R . . . .
H6B H 0.166016 0.596465 0.154853 0.019 Uiso 1 1 calc R . . . .
C13 C 0.7139(2) 0.64008(13) -0.22160(13) 0.0168(3) Uani 1 1 d . . . . .
H13 H 0.772747 0.584524 -0.245071 0.020 Uiso 1 1 calc R . . . .
N4 N 0.59253(19) 0.73090(10) -0.08436(10) 0.0132(3) Uani 1 1 d . . . . .
C19 C 0.1727(3) 0.74208(16) 0.62690(14) 0.0236(4) Uani 1 1 d . . . . .
H19 H 0.160344 0.685575 0.661609 0.028 Uiso 1 1 calc R . . . .
C28 C 0.8686(2) 0.90906(12) 0.10358(12) 0.0146(3) Uani 1 1 d . . . . .
C20 C 0.2319(2) 0.73399(14) 0.53225(13) 0.0200(4) Uani 1 1 d . . . . .
H20 H 0.259087 0.671912 0.503777 0.024 Uiso 1 1 calc R . . . .
C10 C 0.5481(2) 0.80150(12) -0.14516(13) 0.0139(3) Uani 1 1 d . . . . .
C26 C 0.7314(2) 0.78211(15) -0.44480(14) 0.0202(4) Uani 1 1 d . . . . .
H26 H 0.731900 0.846075 -0.413024 0.024 Uiso 1 1 calc R . . . .
C27 C 0.7408(2) 0.58767(13) 0.13454(12) 0.0144(3) Uani 1 1 d . . . . .
C7 C 0.1350(2) 0.71575(13) 0.02230(13) 0.0157(3) Uani 1 1 d . . . . .
H7A H 0.096152 0.752414 0.080810 0.019 Uiso 1 1 calc R . . . .
H7B H 0.033986 0.668454 -0.004569 0.019 Uiso 1 1 calc R . . . .
C2 C 0.4272(2) 0.88426(13) 0.34266(13) 0.0165(3) Uani 1 1 d . . . . .
H2A H 0.459905 0.943347 0.382196 0.020 Uiso 1 1 calc R . . . .
C22 C 0.6926(3) 0.60371(15) -0.44224(15) 0.0260(4) Uani 1 1 d . . . . .
H22 H 0.668318 0.547333 -0.408672 0.031 Uiso 1 1 calc R . . . .
C25 C 0.7654(3) 0.77052(17) -0.54374(14) 0.0256(4) Uani 1 1 d . . . . .
H25 H 0.790758 0.826573 -0.577615 0.031 Uiso 1 1 calc R . . . .
C9 C 0.4562(2) 0.88731(12) -0.09552(13) 0.0162(3) Uani 1 1 d . . . . .
H9A H 0.548065 0.940450 -0.070055 0.019 Uiso 1 1 calc R . . . .
H9B H 0.370313 0.913954 -0.142249 0.019 Uiso 1 1 calc R . . . .
C14 C 0.6756(2) 0.65172(12) -0.12372(13) 0.0152(3) Uani 1 1 d . . . . .
H14 H 0.708486 0.602746 -0.082931 0.018 Uiso 1 1 calc R . . . .
C18 C 0.1318(3) 0.83422(16) 0.67013(14) 0.0237(4) Uani 1 1 d . . . . .
H18 H 0.090754 0.839373 0.733496 0.028 Uiso 1 1 calc R . . . .
C8 C 0.1852(2) 0.78689(13) -0.05303(13) 0.0158(3) Uani 1 1 d . . . . .
H8A H 0.205764 0.749843 -0.115042 0.019 Uiso 1 1 calc R . . . .
H8B H 0.085675 0.829938 -0.064604 0.019 Uiso 1 1 calc R . . . .
C12 C 0.6649(2) 0.71113(13) -0.28571(13) 0.0157(3) Uani 1 1 d . . . . .
C4 C 0.2668(2) 0.72346(13) 0.31339(13) 0.0166(3) Uani 1 1 d . . . . .
H4 H 0.189028 0.671973 0.332784 0.020 Uiso 1 1 calc R . . . .
C16 C 0.2115(3) 0.91098(14) 0.52391(14) 0.0209(4) Uani 1 1 d . . . . .
H16 H 0.225178 0.967883 0.489866 0.025 Uiso 1 1 calc R . . . .
C15 C 0.2513(2) 0.81807(14) 0.47894(13) 0.0174(4) Uani 1 1 d . . . . .
C3 C 0.3143(2) 0.80873(13) 0.37787(13) 0.0158(3) Uani 1 1 d . . . . .
C24 C 0.7618(3) 0.67546(18) -0.59264(15) 0.0313(5) Uani 1 1 d . . . . .
H24 H 0.784120 0.667715 -0.659196 0.038 Uiso 1 1 calc R . . . .
C17 C 0.1520(3) 0.91875(15) 0.61877(14) 0.0231(4) Uani 1 1 d . . . . .
H17 H 0.125637 0.980670 0.647975 0.028 Uiso 1 1 calc R . . . .
C23 C 0.7250(3) 0.59272(17) -0.54187(16) 0.0332(5) Uani 1 1 d . . . . .
H23 H 0.721734 0.529015 -0.574523 0.040 Uiso 1 1 calc R . . . .
C21 C 0.6962(2) 0.69897(14) -0.39216(13) 0.0183(4) Uani 1 1 d . . . . .
C1 C 0.4899(2) 0.87140(12) 0.24963(13) 0.0148(3) Uani 1 1 d . . . . .
H1 H 0.565543 0.922582 0.228085 0.018 Uiso 1 1 calc R . . . .

loop_
_atom_site_aniso_label
_atom_site_aniso_U_11
_atom_site_aniso_U_22
_atom_site_aniso_U_33
_atom_site_aniso_U_23
_atom_site_aniso_U_13
_atom_site_aniso_U_12
Se2 0.01342(9) 0.01983(9) 0.02197(10) -0.00487(7) 0.00116(7) -0.00057(6)
Se1 0.02147(10) 0.01356(9) 0.02351(10) 0.00337(7) -0.00220(7) 0.00330(7)
Fe1 0.01089(12) 0.01004(11) 0.01334(12) 0.00090(9) 0.00167(9) 0.00094(8)
N2 0.0122(7) 0.0120(6) 0.0160(7) -0.0009(5) 0.0018(5) 0.0008(5)
N6 0.0144(7) 0.0156(7) 0.0158(7) 0.0003(6) 0.0027(6) 0.0023(6)
N5 0.0146(7) 0.0161(7) 0.0166(7) 0.0007(6) 0.0029(6) 0.0011(6)
N3 0.0139(7) 0.0111(6) 0.0164(7) -0.0006(5) 0.0035(5) 0.0022(5)
C5 0.0117(8) 0.0141(8) 0.0182(9) 0.0040(7) 0.0009(6) 0.0014(6)
C11 0.0136(8) 0.0142(8) 0.0188(9) 0.0027(7) 0.0013(6) 0.0013(6)
N1 0.0110(7) 0.0133(7) 0.0149(7) 0.0031(5) 0.0005(5) 0.0002(5)
C6 0.0153(8) 0.0124(8) 0.0191(9) 0.0031(7) 0.0038(7) -0.0013(6)
C13 0.0140(8) 0.0147(8) 0.0214(9) -0.0025(7) 0.0012(7) 0.0037(6)
N4 0.0118(7) 0.0117(6) 0.0158(7) 0.0005(5) 0.0013(5) 0.0010(5)
C19 0.0201(9) 0.0336(11) 0.0185(9) 0.0112(8) 0.0003(7) 0.0026(8)
C28 0.0173(9) 0.0135(8) 0.0140(8) 0.0015(6) 0.0053(6) 0.0050(6)
C20 0.0175(9) 0.0239(9) 0.0193(9) 0.0039(7) 0.0005(7) 0.0044(7)
C10 0.0110(8) 0.0110(7) 0.0197(9) 0.0015(6) 0.0010(6) 0.0008(6)
C26 0.0135(9) 0.0282(10) 0.0193(9) 0.0024(8) 0.0001(7) 0.0050(7)
C27 0.0119(8) 0.0163(8) 0.0148(8) -0.0004(7) 0.0024(6) -0.0002(6)
C7 0.0110(8) 0.0166(8) 0.0190(9) 0.0002(7) 0.0002(6) 0.0005(6)
C2 0.0156(8) 0.0154(8) 0.0178(9) -0.0001(7) -0.0015(7) 0.0005(6)
C22 0.0271(11) 0.0257(10) 0.0242(10) -0.0039(8) 0.0049(8) -0.0005(8)
C25 0.0170(9) 0.0415(12) 0.0196(10) 0.0092(9) 0.0002(7) 0.0054(8)
C9 0.0191(9) 0.0118(8) 0.0183(9) 0.0020(7) 0.0044(7) 0.0031(6)
C14 0.0134(8) 0.0117(8) 0.0203(9) 0.0002(7) -0.0003(7) 0.0024(6)
C18 0.0169(9) 0.0397(11) 0.0140(9) 0.0014(8) -0.0003(7) 0.0003(8)
C8 0.0123(8) 0.0162(8) 0.0186(9) -0.0001(7) -0.0003(6) 0.0028(6)
C12 0.0113(8) 0.0177(8) 0.0175(9) -0.0008(7) 0.0008(6) -0.0001(6)
C4 0.0137(8) 0.0174(8) 0.0191(9) 0.0054(7) 0.0015(7) -0.0003(6)
C16 0.0202(9) 0.0226(9) 0.0196(9) 0.0018(7) 0.0024(7) -0.0020(7)
C15 0.0123(8) 0.0238(9) 0.0159(9) 0.0021(7) -0.0002(6) 0.0010(7)
C3 0.0130(8) 0.0195(8) 0.0154(8) 0.0034(7) 0.0004(6) 0.0034(6)
C24 0.0247(11) 0.0518(14) 0.0167(10) -0.0036(9) 0.0015(8) 0.0046(9)
C17 0.0212(10) 0.0274(10) 0.0197(9) -0.0039(8) 0.0022(7) 0.0000(7)
C23 0.0356(12) 0.0364(12) 0.0258(11) -0.0102(9) 0.0056(9) 0.0003(9)
C21 0.0120(8) 0.0254(9) 0.0171(9) -0.0015(7) 0.0009(7) 0.0033(7)
C1 0.0141(8) 0.0142(8) 0.0165(8) 0.0032(6) 0.0014(6) -0.0002(6)

loop_
_atom_type_symbol
_atom_type_description
_atom_type_scat_dispersion_real
_atom_type_scat_dispersion_imag
_atom_type_scat_source
C C 0.0033 0.0016 'International Tables Vol C Tables 4.2.6.8 and 6.1.1.4'
H H 0.0000 0.0000 'International Tables Vol C Tables 4.2.6.8 and 6.1.1.4'
Fe Fe 0.3463 0.8444 'International Tables Vol C Tables 4.2.6.8 and 6.1.1.4'
N N 0.0061 0.0033 'International Tables Vol C Tables 4.2.6.8 and 6.1.1.4'
Se Se -0.0929 2.2259 'International Tables Vol C Tables 4.2.6.8 and 6.1.1.4'

loop_
_geom_angle_atom_site_label_1
_geom_angle_atom_site_label_2
_geom_angle_atom_site_label_3
_geom_angle
_geom_angle_site_symmetry_1
_geom_angle_site_symmetry_3
_geom_angle_publ_flag
N2 Fe1 N3 84.48(6) . . ?
N6 Fe1 N2 171.95(6) . . ?
N6 Fe1 N3 95.14(6) . . ?
N6 Fe1 N1 92.02(6) . . ?
N6 Fe1 N4 90.07(6) . . ?
N5 Fe1 N2 89.86(6) . . ?
N5 Fe1 N6 91.45(6) . . ?
N5 Fe1 N3 170.98(6) . . ?
N5 Fe1 N1 89.67(6) . . ?
N5 Fe1 N4 93.60(6) . . ?
N1 Fe1 N2 80.05(6) . . ?
N1 Fe1 N3 96.23(6) . . ?
N1 Fe1 N4 176.08(6) . . ?
N4 Fe1 N2 97.78(6) . . ?
N4 Fe1 N3 80.26(6) . . ?
C6 N2 Fe1 107.14(10) . . ?
C6 N2 C7 109.90(13) . . ?
C7 N2 Fe1 108.98(10) . . ?
C28 N6 Fe1 167.98(14) . . ?
C27 N5 Fe1 168.97(14) . . ?
C9 N3 Fe1 106.61(10) . . ?
C9 N3 C8 110.59(13) . . ?
C8 N3 Fe1 108.58(10) . . ?
N1 C5 C6 114.22(15) . . ?
N1 C5 C4 122.33(16) . . ?
C4 C5 C6 123.45(15) . . ?
C10 C11 C12 120.33(16) . . ?
C5 N1 Fe1 114.92(11) . . ?
C1 N1 Fe1 127.59(12) . . ?
C1 N1 C5 117.49(15) . . ?
N2 C6 C5 106.91(13) . . ?
C14 C13 C12 120.41(16) . . ?
C10 N4 Fe1 114.88(11) . . ?
C14 N4 Fe1 127.92(12) . . ?
C14 N4 C10 117.20(15) . . ?
C20 C19 C18 120.17(18) . . ?
N6 C28 Se2 177.84(16) . . ?
C19 C20 C15 120.74(18) . . ?
C11 C10 C9 123.40(15) . . ?
N4 C10 C11 122.72(15) . . ?
N4 C10 C9 113.87(15) . . ?
C25 C26 C21 120.80(18) . . ?
N5 C27 Se1 177.73(15) . . ?
N2 C7 C8 107.96(14) . . ?
C1 C2 C3 120.16(16) . . ?
C23 C22 C21 120.4(2) . . ?
C26 C25 C24 120.2(2) . . ?
N3 C9 C10 107.25(13) . . ?
N4 C14 C13 123.02(16) . . ?
C19 C18 C17 119.94(18) . . ?
N3 C8 C7 107.96(14) . . ?
C11 C12 C21 121.73(16) . . ?
C13 C12 C11 116.29(16) . . ?
C13 C12 C21 121.97(16) . . ?
C5 C4 C3 120.35(16) . . ?
C17 C16 C15 120.54(18) . . ?
C20 C15 C16 118.54(17) . . ?
C20 C15 C3 120.38(16) . . ?
C16 C15 C3 121.08(16) . . ?
C2 C3 C15 121.61(16) . . ?
C4 C3 C2 116.66(16) . . ?
C4 C3 C15 121.72(16) . . ?
C23 C24 C25 119.56(19) . . ?
C16 C17 C18 120.07(18) . . ?
C24 C23 C22 120.5(2) . . ?
C26 C21 C22 118.40(17) . . ?
C26 C21 C12 120.90(16) . . ?
C22 C21 C12 120.70(17) . . ?
N1 C1 C2 122.99(16) . . ?

loop_
_geom_bond_atom_site_label_1
_geom_bond_atom_site_label_2
_geom_bond_distance
_geom_bond_site_symmetry_2
_geom_bond_publ_flag
Se2 C28 1.8070(18) . ?
Se1 C27 1.8009(17) . ?
Fe1 N2 2.0231(14) . ?
Fe1 N6 1.9567(15) . ?
Fe1 N5 1.9485(15) . ?
Fe1 N3 2.0241(14) . ?
Fe1 N1 1.9797(14) . ?
Fe1 N4 1.9813(14) . ?
N2 C6 1.482(2) . ?
N2 C7 1.487(2) . ?
N6 C28 1.151(2) . ?
N5 C27 1.156(2) . ?
N3 C9 1.478(2) . ?
N3 C8 1.490(2) . ?
C5 N1 1.356(2) . ?
C5 C6 1.502(2) . ?
C5 C4 1.381(2) . ?
C11 C10 1.380(2) . ?
C11 C12 1.403(2) . ?
N1 C1 1.345(2) . ?
C13 C14 1.378(3) . ?
C13 C12 1.396(2) . ?
N4 C10 1.353(2) . ?
N4 C14 1.349(2) . ?
C19 C20 1.384(3) . ?
C19 C18 1.386(3) . ?
C20 C15 1.398(3) . ?
C10 C9 1.506(2) . ?
C26 C25 1.384(3) . ?
C26 C21 1.395(3) . ?
C7 C8 1.505(2) . ?
C2 C3 1.397(2) . ?
C2 C1 1.376(2) . ?
C22 C23 1.390(3) . ?
C22 C21 1.398(3) . ?
C25 C24 1.389(3) . ?
C18 C17 1.388(3) . ?
C12 C21 1.480(2) . ?
C4 C3 1.395(2) . ?
C16 C15 1.402(3) . ?
C16 C17 1.387(3) . ?
C15 C3 1.477(2) . ?
C24 C23 1.378(3) . ?
